data_4345906
loop_
_publ_author_name
'Kim, Hyo-Suk'
'Jung, Eun Ae'
'Han, Seong Ho'
'Han, Jeong Hwan'
'Park, Bo Keun'
'Kim, Chang Gyoun'
'Chung, Taek-Mo'

_publ_section_title
;
 Germanium Compounds Containing Ge&#x2550;E Double Bonds (E = S, Se, Te)
 as Single-Source Precursors for Germanium Chalcogenide Materials.
;
_journal_issue 7
_journal_name_full 'Inorganic chemistry'
_journal_page_first 4084
_journal_page_last 4092
_journal_paper_doi 10.1021/acs.inorgchem.6b02697
_journal_volume 56
_journal_year 2017
_chemical_formula_moiety C12H28Ge1N2S2Te1
_chemical_formula_sum 'C12 H28 Ge N2 S2 Te'
_chemical_formula_weight 464.67
_chemical_name_systematic
; 
 ? 
;
_space_group_IT_number 14
_symmetry_cell_setting monoclinic
_symmetry_space_group_name_Hall '-P 2yn'
_symmetry_space_group_name_H-M 'P 1 21/n 1'
_atom_sites_solution_hydrogens geom
_atom_sites_solution_primary direct
_atom_sites_solution_secondary difmap
_audit_creation_method SHELXL-97
_cell_angle_alpha 90.00
_cell_angle_beta 106.798(6)
_cell_angle_gamma 90.00
_cell_formula_units_Z 4
_cell_length_a 7.8901(13)
_cell_length_b 19.614(3)
_cell_length_c 12.5850(18)
_cell_measurement_reflns_used 4206
_cell_measurement_temperature 100(2)
_cell_measurement_theta_max 27.59
_cell_measurement_theta_min 1.98
_cell_volume 1864.5(5)
_computing_cell_refinement 'Bruker APEX II'
_computing_data_collection 'Bruker APEX II'
_computing_data_reduction 'Bruker APEX II'
_computing_molecular_graphics ORTEP3
_computing_publication_material 'Bruker SHELXTL'
_computing_structure_refinement 'SHELXL-97 (Sheldrick, 1997)'
_computing_structure_solution 'SHELXS-97 (Sheldrick, 1990)'
_diffrn_ambient_temperature 100(2)
_diffrn_measured_fraction_theta_full 0.970
_diffrn_measured_fraction_theta_max 0.970
_diffrn_measurement_device_type 'CCD area detector'
_diffrn_measurement_method 'phi and omega scans'
_diffrn_radiation_monochromator graphite
_diffrn_radiation_source 'fine-focus sealed tube'
_diffrn_radiation_type MoK\a
_diffrn_radiation_wavelength 0.71073
_diffrn_reflns_av_R_equivalents 0.0515
_diffrn_reflns_av_sigmaI/netI 0.0591
_diffrn_reflns_limit_h_max 10
_diffrn_reflns_limit_h_min -10
_diffrn_reflns_limit_k_max 24
_diffrn_reflns_limit_k_min -22
_diffrn_reflns_limit_l_max 16
_diffrn_reflns_limit_l_min -16
_diffrn_reflns_number 12893
_diffrn_reflns_theta_full 27.59
_diffrn_reflns_theta_max 27.59
_diffrn_reflns_theta_min 1.98
_exptl_absorpt_coefficient_mu 3.389
_exptl_absorpt_correction_T_max 0.941
_exptl_absorpt_correction_T_min 0.930
_exptl_absorpt_correction_type multi-scan
_exptl_absorpt_process_details SADABS
_exptl_crystal_colour Darkred
_exptl_crystal_density_diffrn 1.655
_exptl_crystal_density_method 'not measured'
_exptl_crystal_description platy
_exptl_crystal_F_000 920
_exptl_crystal_size_max 0.4
_exptl_crystal_size_mid 0.3
_exptl_crystal_size_min 0.2
_refine_diff_density_max 0.858
_refine_diff_density_min -0.643
_refine_diff_density_rms 0.115
_refine_ls_extinction_method none
_refine_ls_goodness_of_fit_ref 1.004
_refine_ls_hydrogen_treatment mixed
_refine_ls_matrix_type full
_refine_ls_number_parameters 171
_refine_ls_number_reflns 4206
_refine_ls_number_restraints 0
_refine_ls_restrained_S_all 1.004
_refine_ls_R_factor_all 0.0729
_refine_ls_R_factor_gt 0.0444
_refine_ls_shift/su_max 0.000
_refine_ls_shift/su_mean 0.000
_refine_ls_structure_factor_coef Fsqd
_refine_ls_weighting_details 'calc w=1/[\s^2^(Fo^2^)+(0.0501P)^2^+0.0000P] where P=(Fo^2^+2Fc^2^)/3'
_refine_ls_weighting_scheme calc
_refine_ls_wR_factor_gt 0.0958
_refine_ls_wR_factor_ref 0.1067
_reflns_number_gt 2897
_reflns_number_total 4206
_reflns_threshold_expression >2sigma(I)
_cod_data_source_file ic6b02697_si_008.cif
_cod_data_source_block bbg10-1
_cod_depositor_comments
;
The following automatic conversions were performed:

'_symmetry_cell_setting' value 'Monoclinic' changed to 'monoclinic'
according to
/home/data/users/saulius/crontab/automatic-downloads/rss-feeds/ACS/lib/dictionaries/cif_core.dic
dictionary named 'cif_core.dic' version 2.4.2 from 2011-04-26.

Automatic conversion script
Id: cif_fix_values 4973 2017-02-22 13:04:09Z antanas 

 Adding full bibliography for 4345906--4345907.cif.
;
_cod_original_sg_symbol_H-M P2(1)/n
_cod_database_code 4345906

loop_
_symmetry_equiv_pos_as_xyz
'x, y, z'
'-x+1/2, y+1/2, -z+1/2'
'-x, -y, -z'
'x-1/2, -y-1/2, z-1/2'

loop_
_atom_site_label
_atom_site_type_symbol
_atom_site_fract_x
_atom_site_fract_y
_atom_site_fract_z
_atom_site_U_iso_or_equiv
_atom_site_adp_type
_atom_site_occupancy
_atom_site_symmetry_multiplicity
_atom_site_calc_flag
_atom_site_refinement_flags
Ge Ge 0.59066(6) 0.10575(2) 0.29097(4) 0.03641(15) Uani 1 1 d .
Te Te 0.60348(5) 0.15306(2) 0.11070(3) 0.05946(15) Uani 1 1 d .
S1 S 0.74560(16) 0.01153(7) 0.35983(10) 0.0489(3) Uani 1 1 d .
N1 N 0.3692(4) 0.0255(2) 0.2283(3) 0.0422(9) Uani 1 1 d .
C1 C 0.6426(6) -0.0500(3) 0.2477(4) 0.0472(12) Uani 1 1 d .
C2 C 0.4607(6) -0.0237(3) 0.1744(4) 0.0497(12) Uani 1 1 d .
H2A H 0.4780 -0.0024 0.1088 0.060 Uiso 1 1 calc R
H2B H 0.3836 -0.0627 0.1499 0.060 Uiso 1 1 calc R
C3 C 0.7638(7) -0.0571(4) 0.1725(5) 0.0701(17) Uani 1 1 d .
H3A H 0.8741 -0.0773 0.2137 0.105 Uiso 1 1 calc R
H3B H 0.7857 -0.0128 0.1465 0.105 Uiso 1 1 calc R
H3C H 0.7077 -0.0855 0.1103 0.105 Uiso 1 1 calc R
C4 C 0.6295(8) -0.1182(3) 0.3022(5) 0.0698(17) Uani 1 1 d .
H4A H 0.5752 -0.1510 0.2462 0.105 Uiso 1 1 calc R
H4B H 0.5590 -0.1131 0.3524 0.105 Uiso 1 1 calc R
H4C H 0.7459 -0.1335 0.3424 0.105 Uiso 1 1 calc R
C5 C 0.3108(7) -0.0066(3) 0.3184(5) 0.0552(13) Uani 1 1 d .
H5A H 0.2463 -0.0476 0.2912 0.083 Uiso 1 1 calc R
H5B H 0.2359 0.0245 0.3429 0.083 Uiso 1 1 calc R
H5C H 0.4125 -0.0175 0.3793 0.083 Uiso 1 1 calc R
C6 C 0.2134(6) 0.0538(3) 0.1439(4) 0.0563(13) Uani 1 1 d .
H6A H 0.2518 0.0775 0.0882 0.084 Uiso 1 1 calc R
H6B H 0.1521 0.0848 0.1788 0.084 Uiso 1 1 calc R
H6C H 0.1353 0.0173 0.1100 0.084 Uiso 1 1 calc R
S2 S 0.41780(14) 0.15116(7) 0.38640(11) 0.0487(3) Uani 1 1 d .
N2 N 0.7971(4) 0.1701(2) 0.4068(3) 0.0429(9) Uani 1 1 d .
C7 C 0.5249(6) 0.2357(2) 0.4226(4) 0.0460(11) Uani 1 1 d .
C8 C 0.7076(6) 0.2367(3) 0.3988(4) 0.0492(12) Uani 1 1 d .
H8A H 0.6913 0.2547 0.3247 0.059 Uiso 1 1 calc R
H8B H 0.7850 0.2679 0.4507 0.059 Uiso 1 1 calc R
C9 C 0.4079(7) 0.2892(3) 0.3489(6) 0.0784(19) Uani 1 1 d .
H9A H 0.2927 0.2884 0.3602 0.118 Uiso 1 1 calc R
H9B H 0.3973 0.2794 0.2726 0.118 Uiso 1 1 calc R
H9C H 0.4599 0.3334 0.3676 0.118 Uiso 1 1 calc R
C10 C 0.5364(8) 0.2509(3) 0.5422(5) 0.0702(17) Uani 1 1 d .
H10A H 0.5861 0.2955 0.5614 0.105 Uiso 1 1 calc R
H10B H 0.6104 0.2176 0.5895 0.105 Uiso 1 1 calc R
H10C H 0.4201 0.2494 0.5517 0.105 Uiso 1 1 calc R
C11 C 0.9595(6) 0.1785(3) 0.3708(5) 0.0645(16) Uani 1 1 d .
H11A H 0.9294 0.2000 0.2992 0.097 Uiso 1 1 calc R
H11B H 1.0108 0.1346 0.3663 0.097 Uiso 1 1 calc R
H11C H 1.0433 0.2063 0.4235 0.097 Uiso 1 1 calc R
C12 C 0.8501(7) 0.1429(3) 0.5214(4) 0.0577(14) Uani 1 1 d .
H12A H 0.9175 0.1767 0.5711 0.087 Uiso 1 1 calc R
H12B H 0.9210 0.1028 0.5245 0.087 Uiso 1 1 calc R
H12C H 0.7463 0.1316 0.5428 0.087 Uiso 1 1 calc R

loop_
_atom_site_aniso_label
_atom_site_aniso_U_11
_atom_site_aniso_U_22
_atom_site_aniso_U_33
_atom_site_aniso_U_23
_atom_site_aniso_U_13
_atom_site_aniso_U_12
Ge 0.0337(2) 0.0387(3) 0.0382(3) 0.0010(2) 0.01251(18) -0.0004(2)
Te 0.0688(3) 0.0644(3) 0.0461(2) 0.01169(17) 0.01809(17) -0.00949(18)
S1 0.0484(6) 0.0436(8) 0.0472(7) -0.0036(6) 0.0019(5) 0.0063(5)
N1 0.0374(19) 0.043(2) 0.046(2) 0.0004(18) 0.0126(16) -0.0051(17)
C1 0.050(3) 0.037(3) 0.053(3) -0.008(2) 0.012(2) 0.001(2)
C2 0.050(3) 0.050(3) 0.049(3) -0.012(2) 0.014(2) -0.010(2)
C3 0.060(3) 0.077(5) 0.076(4) -0.026(3) 0.025(3) 0.004(3)
C4 0.079(4) 0.036(4) 0.084(4) 0.001(3) 0.007(3) 0.001(3)
C5 0.053(3) 0.054(4) 0.065(3) 0.001(3) 0.027(2) -0.014(2)
C6 0.041(2) 0.057(4) 0.064(3) 0.001(3) 0.004(2) -0.003(2)
S2 0.0388(6) 0.0494(8) 0.0650(8) -0.0128(6) 0.0265(6) -0.0081(5)
N2 0.0335(18) 0.043(2) 0.052(2) -0.0051(19) 0.0133(16) -0.0044(16)
C7 0.043(2) 0.035(3) 0.063(3) -0.004(2) 0.021(2) 0.000(2)
C8 0.044(2) 0.043(3) 0.063(3) -0.008(2) 0.019(2) -0.014(2)
C9 0.062(4) 0.053(4) 0.124(5) 0.021(4) 0.032(4) 0.013(3)
C10 0.080(4) 0.056(4) 0.088(4) -0.028(3) 0.045(3) -0.018(3)
C11 0.035(2) 0.078(4) 0.085(4) -0.019(3) 0.022(3) -0.012(3)
C12 0.053(3) 0.065(4) 0.047(3) -0.013(3) 0.003(2) 0.006(3)

loop_
_atom_type_symbol
_atom_type_description
_atom_type_scat_dispersion_real
_atom_type_scat_dispersion_imag
_atom_type_scat_source
C C 0.0033 0.0016 'International Tables Vol C Tables 4.2.6.8 and 6.1.1.4'
H H 0.0000 0.0000 'International Tables Vol C Tables 4.2.6.8 and 6.1.1.4'
N N 0.0061 0.0033 'International Tables Vol C Tables 4.2.6.8 and 6.1.1.4'
Ge Ge 0.1547 1.8001 'International Tables Vol C Tables 4.2.6.8 and 6.1.1.4'
Te Te -0.5308 1.6751 'International Tables Vol C Tables 4.2.6.8 and 6.1.1.4'
S S 0.1246 0.1234 'International Tables Vol C Tables 4.2.6.8 and 6.1.1.4'

loop_
_geom_angle_atom_site_label_1
_geom_angle_atom_site_label_2
_geom_angle_atom_site_label_3
_geom_angle
N2 Ge S2 82.40(10)
N2 Ge S1 90.02(11)
S2 Ge S1 117.83(5)
N2 Ge N1 160.40(14)
S2 Ge N1 86.38(10)
S1 Ge N1 81.07(10)
N2 Ge Te 99.83(10)
S2 Ge Te 122.17(4)
S1 Ge Te 119.94(4)
N1 Ge Te 99.74(9)
C1 S1 Ge 99.86(16)
C6 N1 C5 109.3(4)
C6 N1 C2 109.2(4)
C5 N1 C2 112.0(4)
C6 N1 Ge 112.2(3)
C5 N1 Ge 113.5(3)
C2 N1 Ge 100.4(3)
C4 C1 C3 109.5(5)
C4 C1 C2 112.8(4)
C3 C1 C2 107.4(4)
C4 C1 S1 107.5(4)
C3 C1 S1 108.3(3)
C2 C1 S1 111.3(3)
N1 C2 C1 115.6(4)
C7 S2 Ge 100.46(15)
C8 N2 C12 112.4(4)
C8 N2 C11 108.6(4)
C12 N2 C11 108.1(4)
C8 N2 Ge 102.2(3)
C12 N2 Ge 112.3(3)
C11 N2 Ge 113.1(3)
C10 C7 C9 108.7(5)
C10 C7 C8 113.4(4)
C9 C7 C8 107.9(4)
C10 C7 S2 108.2(4)
C9 C7 S2 108.2(4)
C8 C7 S2 110.3(3)
N2 C8 C7 115.3(4)

loop_
_geom_bond_atom_site_label_1
_geom_bond_atom_site_label_2
_geom_bond_distance
Ge N2 2.236(4)
Ge S2 2.2457(12)
Ge S1 2.2469(14)
Ge N1 2.315(4)
Ge Te 2.4802(6)
S1 C1 1.856(5)
N1 C6 1.481(6)
N1 C5 1.481(6)
N1 C2 1.482(6)
C1 C4 1.521(7)
C1 C3 1.533(7)
C1 C2 1.552(7)
S2 C7 1.857(5)
N2 C8 1.475(6)
N2 C12 1.479(6)
N2 C11 1.488(6)
C7 C10 1.512(7)
C7 C9 1.522(7)
C7 C8 1.555(6)
